data_4123925
loop_
_publ_author_name
'AbdulHalim, Lina G.'
'Bootharaju, Megalamane S.'
'Tang, Qing'
'Del Gobbo, Silvano'
'AbdulHalim, Rasha G.'
'Eddaoudi, Mohamed'
'Jiang, De-En'
'Bakr, Osman M.'

_publ_section_title
;
 Ag29(BDT)12(TPP)4: A Tetravalent Nanocluster.
;
_journal_issue 37
_journal_name_full 'Journal of the American Chemical Society'
_journal_page_first 11970
_journal_page_last 11975
_journal_paper_doi 10.1021/jacs.5b04547
_journal_volume 137
_journal_year 2015
_chemical_formula_moiety 'C144 H108 Ag29 P4 S24'
_chemical_formula_sum 'C165 H157 Ag29 N7 O7 P4 S24'
_chemical_formula_weight 6371.52
_space_group_crystal_system cubic
_space_group_IT_number 205
_space_group_name_Hall '-P 2ac 2ab 3'
_space_group_name_H-M_alt 'P a -3'
_symmetry_space_group_name_Hall '-P 2ac 2ab 3'
_symmetry_space_group_name_H-M 'P a -3'
_atom_sites_solution_hydrogens geom
_atom_sites_solution_primary direct
_audit_creation_date 2015-01-13
_audit_creation_method
;
Olex2 1.2-alpha
(compiled 2015.01.08 svn.r3125 for OlexSys, GUI svn.r3563)
;
_cell_angle_alpha 90
_cell_angle_beta 90
_cell_angle_gamma 90
_cell_formula_units_Z 8
_cell_length_a 34.2011(8)
_cell_length_b 34.2011(8)
_cell_length_c 34.2011(8)
_cell_measurement_reflns_used 0
_cell_measurement_temperature 296(2)
_cell_measurement_theta_max 0.000
_cell_measurement_theta_min 0.000
_cell_volume 40005.5(16)
_computing_cell_refinement 'SAINT v7.68A (Bruker, 2009)'
_computing_data_reduction 'SAINT v7.68A (Bruker, 2009)'
_computing_molecular_graphics 'Olex2 (Dolomanov et al., 2009)'
_computing_publication_material 'Olex2 (Dolomanov et al., 2009)'
_computing_structure_refinement 'ShelXL (Sheldrick, 2008)'
_computing_structure_solution 'ShelXT (Sheldrick, 2015)'
_diffrn_ambient_temperature 296(2)
_diffrn_measured_fraction_theta_full 0.995
_diffrn_measured_fraction_theta_max 0.994
_diffrn_measurement_device_type 'Bruker P4'
_diffrn_measurement_method '\w scans'
_diffrn_radiation_monochromator graphite
_diffrn_radiation_type CuK\a
_diffrn_radiation_wavelength 1.54178
_diffrn_reflns_av_R_equivalents 0.1367
_diffrn_reflns_av_unetI/netI 0.0546
_diffrn_reflns_laue_measured_fraction_full 0.995
_diffrn_reflns_laue_measured_fraction_max 0.994
_diffrn_reflns_limit_h_max 26
_diffrn_reflns_limit_h_min -30
_diffrn_reflns_limit_k_max 31
_diffrn_reflns_limit_k_min -31
_diffrn_reflns_limit_l_max 30
_diffrn_reflns_limit_l_min -30
_diffrn_reflns_number 84881
_diffrn_reflns_point_group_measured_fraction_full 0.995
_diffrn_reflns_point_group_measured_fraction_max 0.994
_diffrn_reflns_theta_full 44.850
_diffrn_reflns_theta_max 44.850
_diffrn_reflns_theta_min 5.332
_exptl_absorpt_coefficient_mu 25.214
_exptl_absorpt_correction_T_max 0.6455
_exptl_absorpt_correction_T_min 0.5226
_exptl_absorpt_correction_type multi-scan
_exptl_absorpt_process_details
'SADABS-2008/1 (Bruker,2008) was used for absorption correction. wR2(int) was 0.1008 before and 0.0761 after correction. The Ratio of minimum to maximum transmission is 0.8096. The \l/2 correction factor is 0.0015.'
_exptl_crystal_colour 'dark orange'
_exptl_crystal_colour_modifier dark
_exptl_crystal_colour_primary orange
_exptl_crystal_density_diffrn 2.116
_exptl_crystal_description plate
_exptl_crystal_F_000 24472
_exptl_crystal_recrystallization_method 'The material was recrystallised from DMF by slow evaporation'
_exptl_crystal_size_max 0.1
_exptl_crystal_size_mid 0.08
_exptl_crystal_size_min 0.06
_refine_diff_density_max 1.153
_refine_diff_density_min -1.168
_refine_diff_density_rms 0.190
_refine_ls_extinction_method none
_refine_ls_goodness_of_fit_ref 1.153
_refine_ls_hydrogen_treatment constr
_refine_ls_matrix_type full
_refine_ls_number_parameters 532
_refine_ls_number_reflns 5330
_refine_ls_number_restraints 651
_refine_ls_restrained_S_all 1.090
_refine_ls_R_factor_all 0.1644
_refine_ls_R_factor_gt 0.0894
_refine_ls_shift/su_max 0.000
_refine_ls_shift/su_mean 0.000
_refine_ls_structure_factor_coef Fsqd
_refine_ls_weighting_details 'w=1/[\s^2^(Fo^2^)+(0.0716P)^2^+2996.1311P] where P=(Fo^2^+2Fc^2^)/3'
_refine_ls_weighting_scheme calc
_refine_ls_wR_factor_gt 0.2114
_refine_ls_wR_factor_ref 0.2758
_reflns_Friedel_coverage 0.000
_reflns_number_gt 3196
_reflns_number_total 5330
_reflns_threshold_expression 'I > 2\s(I)'
_cod_data_source_file ja5b04547_si_002.cif
_cod_data_source_block kme_910_0m_sq
_cod_depositor_comments 'Adding full bibliography for 4123925.cif.'
_cod_original_cell_volume 40006(3)
_cod_database_code 4123925
_shelx_space_group_comment
;
The symmetry employed for this shelxl refinement is uniquely defined
by the following loop, which should always be used as a source of
symmetry information in preference to the above space-group names.
They are only intended as comments.
;
_olex2_refinement_description
;
1. Fixed Uiso
 At 1.2 times of:
  All C(H) groups
2. Rigid body (RIGU) restrains
 Ag1, Ag2, Ag3, Ag4, Ag5, Ag21, Ag24, Ag31, Ag41, Ag51, Ag55, S2, S3, S4, S5,
 S22, S34, S35, S45, P24, P55, C20, C21, C22, H22, C23, H23, C24, C25, H25, C30,
  C31, H31, C32, H32, C33, H33, C34, C35, H35, C40, C41, H41, C42, H42, C43,
 H43, C44, C45, H45, C50, C51, H51, C52, C53, H53, C54, H54, C55, H55, C240,
 C241, H241, C242, H242, C243, H243, C244, H244, C245, H245, C246, C247, H247,
 C248, H248, C249, H249, C250, H250, C251, H251, C252, C253, H253, C254, H254,
 C255, H255, C256, H256, C257, H257, C551, C552, H552, C553, H553, C554, H554,
 C555, H555, C556, H556
 with sigma for 1-2 distances of 0.004 and sigma for 1-3 distances of 0.004
3.a Aromatic/amide H refined with riding coordinates:
 C21(H21), C22(H22), C23(H23), C25(H25), C31(H31), C32(H32), C33(H33),
 C35(H35), C45(H45), C43(H43), C42(H42), C41(H41), C51(H51), C53(H53), C54(H54),
  C55(H55), C245(H245), C244(H244), C243(H243), C242(H242), C241(H241),
 C247(H247), C248(H248), C249(H249), C250(H250), C251(H251), C257(H257),
 C256(H256), C255(H255), C254(H254), C253(H253), C556(H556), C555(H555),
 C554(H554), C553(H553), C552(H552)
3.b Fitted hexagon refined as free rotating group:
 C20(C21,C22,C23,C24,C25), C40(C45,C44,C43,C42,C41), C240(C245,C244,C243,C242,
 C241), C246(C247,C248,C249,C250,C251), C252(C257,C256,C255,C254,C253),
 C551(C556,C555,C554,C553,C552)
;
_shelx_shelxl_version_number 2014/7
_olex2_date_sample_completion 2015-01-05
_olex2_date_sample_data_collection 2015-01-04
_olex2_date_sample_submission 2015-01-04
_olex2_submission_special_instructions 'No special instructions were received'

loop_
_space_group_symop_operation_xyz
'x, y, z'
'-x+1/2, -y, z+1/2'
'-x, y+1/2, -z+1/2'
'x+1/2, -y+1/2, -z'
'z, x, y'
'z+1/2, -x+1/2, -y'
'-z+1/2, -x, y+1/2'
'-z, x+1/2, -y+1/2'
'y, z, x'
'-y, z+1/2, -x+1/2'
'y+1/2, -z+1/2, -x'
'-y+1/2, -z, x+1/2'
'-x, -y, -z'
'x-1/2, y, -z-1/2'
'x, -y-1/2, z-1/2'
'-x-1/2, y-1/2, z'
'-z, -x, -y'
'-z-1/2, x-1/2, y'
'z-1/2, x, -y-1/2'
'z, -x-1/2, y-1/2'
'-y, -z, -x'
'y, -z-1/2, x-1/2'
'-y-1/2, z-1/2, x'
'y-1/2, z, -x-1/2'

loop_
_atom_site_label
_atom_site_type_symbol
_atom_site_fract_x
_atom_site_fract_y
_atom_site_fract_z
_atom_site_U_iso_or_equiv
_atom_site_adp_type
_atom_site_occupancy
_atom_site_site_symmetry_order
_atom_site_calc_flag
_atom_site_refinement_flags_posn
_atom_site_refinement_flags_adp
_atom_site_refinement_flags_occupancy
Ag1 Ag 0.30315(8) 0.30315(8) 0.30315(8) 0.0603(13) Uani 1 3 d S TU P
Ag2 Ag 0.23357(9) 0.30101(10) 0.26163(9) 0.0832(10) Uani 1 1 d . U .
Ag3 Ag 0.30267(9) 0.34659(9) 0.23532(8) 0.0786(10) Uani 1 1 d . U .
Ag4 Ag 0.25944(8) 0.37095(9) 0.30631(9) 0.0739(10) Uani 1 1 d . U .
Ag5 Ag 0.37252(8) 0.30206(8) 0.34495(8) 0.0648(9) Uani 1 1 d . U .
Ag21 Ag 0.17962(11) 0.25257(12) 0.20666(11) 0.1122(13) Uani 1 1 d . U .
Ag24 Ag 0.21195(10) 0.39052(10) 0.21802(9) 0.0927(11) Uani 1 1 d . U .
Ag31 Ag 0.34995(10) 0.40231(10) 0.18282(9) 0.0901(11) Uani 1 1 d . U .
Ag41 Ag 0.20687(9) 0.42514(10) 0.35634(9) 0.0856(11) Uani 1 1 d . U .
Ag51 Ag 0.40149(9) 0.42813(9) 0.25478(9) 0.0766(10) Uani 1 1 d . U .
Ag55 Ag 0.39407(7) 0.39407(7) 0.39407(7) 0.0572(13) Uani 1 3 d S TU P
S2 S 0.3249(4) 0.2270(4) 0.1752(4) 0.101(4) Uani 1 1 d . U .
S3 S 0.2775(4) 0.3839(4) 0.1794(3) 0.093(3) Uani 1 1 d . U .
S4 S 0.2221(3) 0.4278(3) 0.2837(3) 0.090(3) Uani 1 1 d . U .
S5 S 0.4285(3) 0.3271(3) 0.3833(3) 0.068(3) Uani 1 1 d . U .
S22 S 0.2064(4) 0.2445(4) 0.1397(4) 0.112(4) Uani 1 1 d . U .
S34 S 0.3956(4) 0.3675(4) 0.1408(3) 0.096(3) Uani 1 1 d . U .
S35 S 0.3606(4) 0.4679(3) 0.2117(3) 0.092(3) Uani 1 1 d . U .
S45 S 0.4676(3) 0.4001(3) 0.2443(3) 0.079(3) Uani 1 1 d . U .
P24 P 0.1703(3) 0.4323(3) 0.1753(3) 0.082(3) Uani 1 1 d . U .
P55 P 0.4360(2) 0.4360(2) 0.4360(2) 0.052(4) Uani 1 3 d S TU P
C20 C 0.3392(8) 0.2629(7) 0.1409(7) 0.095(11) Uani 1 1 d . U .
C21 C 0.3376(8) 0.2540(7) 0.1013(8) 0.096(11) Uani 1 1 d G U .
H21 H 0.3264 0.2306 0.0931 0.115 Uiso 1 1 calc R . .
C22 C 0.3528(8) 0.2799(8) 0.0740(6) 0.095(11) Uani 1 1 d G U .
H22 H 0.3517 0.2739 0.0475 0.114 Uiso 1 1 calc R U .
C23 C 0.3695(7) 0.3149(7) 0.0863(7) 0.082(9) Uani 1 1 d G U .
H23 H 0.3797 0.3322 0.0680 0.098 Uiso 1 1 calc R U .
C24 C 0.3711(7) 0.3238(6) 0.1259(8) 0.080(8) Uani 1 1 d G U .
C25 C 0.3559(7) 0.2979(8) 0.1532(6) 0.074(8) Uani 1 1 d G U .
H25 H 0.3569 0.3039 0.1797 0.088 Uiso 1 1 calc R U .
C30 C 0.2641(14) 0.3486(14) 0.1444(13) 0.100(8) Uani 1 1 d . U .
C31 C 0.2668(13) 0.3582(14) 0.1057(12) 0.100(12) Uani 1 1 d . U .
H31 H 0.2783 0.3819 0.0986 0.120 Uiso 1 1 calc R U .
C32 C 0.2530(14) 0.3336(15) 0.0771(14) 0.108(13) Uani 1 1 d . U .
H32 H 0.2572 0.3393 0.0509 0.130 Uiso 1 1 calc R U .
C33 C 0.2327(13) 0.3000(14) 0.0877(14) 0.099(11) Uani 1 1 d . U .
H33 H 0.2209 0.2860 0.0677 0.119 Uiso 1 1 calc R U .
C34 C 0.2285(14) 0.2859(15) 0.1242(14) 0.106(11) Uani 1 1 d . U .
C35 C 0.2450(13) 0.3127(14) 0.1535(14) 0.104(12) Uani 1 1 d . U .
H35 H 0.2427 0.3058 0.1797 0.125 Uiso 1 1 calc R U .
C40 C 0.2575(7) 0.4625(7) 0.2720(7) 0.088(7) Uani 1 1 d . U .
C45 C 0.2909(8) 0.4514(6) 0.2517(7) 0.075(8) Uani 1 1 d G U .
H45 H 0.2959 0.4251 0.2471 0.090 Uiso 1 1 calc R U .
C44 C 0.3168(6) 0.4797(8) 0.2384(6) 0.067(7) Uani 1 1 d G U .
C43 C 0.3093(8) 0.5190(7) 0.2452(8) 0.104(13) Uani 1 1 d G U .
H43 H 0.3267 0.5379 0.2363 0.125 Uiso 1 1 calc R U .
C42 C 0.2759(9) 0.5301(6) 0.2655(8) 0.097(11) Uani 1 1 d G U .
H42 H 0.2709 0.5564 0.2701 0.117 Uiso 1 1 calc R U .
C41 C 0.2499(7) 0.5018(9) 0.2789(7) 0.106(13) Uani 1 1 d G U .
H41 H 0.2276 0.5092 0.2924 0.127 Uiso 1 1 calc R U .
C50 C 0.4646(11) 0.3448(10) 0.3501(11) 0.066(7) Uani 1 1 d . U .
C51 C 0.4538(11) 0.3609(10) 0.3132(11) 0.067(9) Uani 1 1 d . U .
H51 H 0.4276 0.3602 0.3057 0.080 Uiso 1 1 calc R U .
C52 C 0.4808(10) 0.3776(8) 0.2882(10) 0.051(6) Uani 1 1 d . U .
C53 C 0.5196(10) 0.3788(10) 0.3025(11) 0.063(8) Uani 1 1 d . U .
H53 H 0.5387 0.3920 0.2884 0.075 Uiso 1 1 calc R U .
C54 C 0.5291(11) 0.3615(11) 0.3358(11) 0.075(10) Uani 1 1 d . U .
H54 H 0.5555 0.3607 0.3421 0.089 Uiso 1 1 calc R U .
C55 C 0.5042(11) 0.3450(11) 0.3613(11) 0.075(10) Uani 1 1 d . U .
H55 H 0.5126 0.3344 0.3849 0.090 Uiso 1 1 calc R U .
C240 C 0.1420(8) 0.4082(8) 0.1356(6) 0.078(7) Uani 1 1 d . U .
C245 C 0.1081(8) 0.4234(6) 0.1191(7) 0.082(10) Uani 1 1 d G U .
H245 H 0.0980 0.4470 0.1281 0.099 Uiso 1 1 calc R U .
C244 C 0.0893(6) 0.4034(7) 0.0892(7) 0.076(9) Uani 1 1 d G U .
H244 H 0.0666 0.4136 0.0781 0.091 Uiso 1 1 calc R U .
C243 C 0.1044(8) 0.3682(7) 0.0757(6) 0.086(10) Uani 1 1 d G U .
H243 H 0.0919 0.3548 0.0556 0.103 Uiso 1 1 calc R U .
C242 C 0.1383(8) 0.3529(6) 0.0922(8) 0.093(11) Uani 1 1 d G U .
H242 H 0.1484 0.3294 0.0831 0.112 Uiso 1 1 calc R U .
C241 C 0.1571(7) 0.3730(8) 0.1221(8) 0.116(16) Uani 1 1 d G U .
H241 H 0.1798 0.3628 0.1332 0.139 Uiso 1 1 calc R U .
C246 C 0.1979(8) 0.4675(8) 0.1485(9) 0.095(8) Uani 1 1 d . U .
C247 C 0.1923(8) 0.4751(9) 0.1090(9) 0.116(15) Uani 1 1 d G U .
H247 H 0.1730 0.4620 0.0952 0.139 Uiso 1 1 calc R U .
C248 C 0.2158(10) 0.5024(10) 0.0901(7) 0.120(15) Uani 1 1 d G U .
H248 H 0.2121 0.5075 0.0636 0.144 Uiso 1 1 calc R U .
C249 C 0.2447(10) 0.5221(10) 0.1107(10) 0.17(3) Uani 1 1 d G U .
H249 H 0.2604 0.5404 0.0981 0.203 Uiso 1 1 calc R U .
C250 C 0.2502(9) 0.5145(10) 0.1502(10) 0.15(2) Uani 1 1 d G U .
H250 H 0.2696 0.5277 0.1640 0.174 Uiso 1 1 calc R U .
C251 C 0.2268(9) 0.4872(10) 0.1691(7) 0.105(12) Uani 1 1 d G U .
H251 H 0.2305 0.4821 0.1956 0.126 Uiso 1 1 calc R U .
C252 C 0.1333(7) 0.4608(8) 0.2000(7) 0.084(8) Uani 1 1 d . U .
C257 C 0.1106(8) 0.4416(6) 0.2277(8) 0.091(11) Uani 1 1 d G U .
H257 H 0.1158 0.4156 0.2340 0.109 Uiso 1 1 calc R U .
C256 C 0.0801(7) 0.4612(8) 0.2461(7) 0.088(10) Uani 1 1 d G U .
H256 H 0.0648 0.4483 0.2646 0.106 Uiso 1 1 calc R U .
C255 C 0.0723(7) 0.4999(8) 0.2367(8) 0.094(12) Uani 1 1 d G U .
H255 H 0.0519 0.5130 0.2490 0.113 Uiso 1 1 calc R U .
C254 C 0.0950(8) 0.5191(6) 0.2091(8) 0.090(11) Uani 1 1 d G U .
H254 H 0.0898 0.5451 0.2028 0.107 Uiso 1 1 calc R U .
C253 C 0.1256(7) 0.4996(8) 0.1907(7) 0.079(9) Uani 1 1 d G U .
H253 H 0.1408 0.5124 0.1722 0.094 Uiso 1 1 calc R U .
C551 C 0.4692(6) 0.4089(6) 0.4688(6) 0.058(8) Uani 1 1 d . U .
C556 C 0.5056(6) 0.4233(5) 0.4797(6) 0.056(8) Uani 1 1 d G U .
H556 H 0.5150 0.4463 0.4687 0.068 Uiso 1 1 calc R U .
C555 C 0.5280(5) 0.4033(7) 0.5071(7) 0.077(11) Uani 1 1 d G U .
H555 H 0.5523 0.4130 0.5144 0.092 Uiso 1 1 calc R U .
C554 C 0.5139(7) 0.3690(7) 0.5237(6) 0.077(10) Uani 1 1 d G U .
H554 H 0.5289 0.3556 0.5420 0.092 Uiso 1 1 calc R U .
C553 C 0.4775(7) 0.3545(6) 0.5128(7) 0.077(10) Uani 1 1 d G U .
H553 H 0.4682 0.3315 0.5238 0.092 Uiso 1 1 calc R U .
C552 C 0.4552(5) 0.3745(6) 0.4853(7) 0.068(9) Uani 1 1 d G U .
H552 H 0.4308 0.3648 0.4780 0.081 Uiso 1 1 calc R U .

loop_
_atom_site_aniso_label
_atom_site_aniso_U_11
_atom_site_aniso_U_22
_atom_site_aniso_U_33
_atom_site_aniso_U_23
_atom_site_aniso_U_13
_atom_site_aniso_U_12
Ag1 0.0603(13) 0.0603(13) 0.0603(13) -0.0015(14) -0.0015(14) -0.0015(14)
Ag2 0.079(2) 0.096(2) 0.074(2) -0.0070(18) -0.0128(17) 0.0034(18)
Ag3 0.097(2) 0.076(2) 0.062(2) -0.0019(16) -0.0088(17) 0.0063(18)
Ag4 0.069(2) 0.080(2) 0.073(2) 0.0032(16) -0.0063(16) 0.0090(16)
Ag5 0.0609(18) 0.0656(19) 0.0678(19) 0.0029(15) 0.0030(15) -0.0013(15)
Ag21 0.116(3) 0.123(3) 0.097(3) -0.017(2) -0.026(2) -0.020(2)
Ag24 0.099(3) 0.101(3) 0.078(2) 0.0017(19) -0.0187(19) 0.013(2)
Ag31 0.114(3) 0.087(2) 0.069(2) -0.0008(18) 0.0018(19) 0.010(2)
Ag41 0.071(2) 0.106(3) 0.080(2) -0.0001(19) -0.0052(17) 0.0167(19)
Ag51 0.087(2) 0.076(2) 0.067(2) 0.0036(16) 0.0091(16) 0.0074(17)
Ag55 0.0572(13) 0.0572(13) 0.0572(13) -0.0050(13) -0.0050(13) -0.0050(13)
S2 0.120(10) 0.095(8) 0.089(8) -0.022(6) -0.010(7) 0.000(7)
S3 0.108(6) 0.102(7) 0.069(6) 0.009(5) -0.012(5) 0.004(5)
S4 0.099(7) 0.092(6) 0.079(6) -0.006(5) -0.016(5) 0.021(5)
S5 0.061(5) 0.069(6) 0.073(6) 0.005(5) 0.003(4) 0.006(4)
S22 0.125(10) 0.122(9) 0.091(7) -0.021(6) -0.026(7) -0.012(7)
S34 0.114(8) 0.104(7) 0.068(7) -0.008(6) 0.015(6) -0.006(6)
S35 0.117(7) 0.076(6) 0.084(7) 0.008(5) 0.007(6) 0.014(5)
S45 0.077(6) 0.074(7) 0.086(7) 0.011(5) 0.009(5) -0.001(5)
P24 0.077(6) 0.093(7) 0.076(6) 0.000(5) -0.012(5) 0.004(5)
P55 0.052(4) 0.052(4) 0.052(4) -0.005(3) -0.005(3) -0.005(3)
C20 0.12(3) 0.088(12) 0.081(11) -0.022(9) 0.001(12) 0.011(14)
C21 0.11(3) 0.094(15) 0.080(11) -0.023(9) 0.001(12) 0.017(16)
C22 0.10(3) 0.098(15) 0.084(12) -0.016(9) -0.002(12) 0.022(15)
C23 0.08(2) 0.091(14) 0.078(12) -0.011(9) -0.003(11) 0.035(13)
C24 0.077(19) 0.086(10) 0.077(12) -0.007(8) -0.002(11) 0.022(11)
C25 0.08(2) 0.074(11) 0.070(13) -0.018(9) 0.009(12) 0.030(11)
C30 0.111(17) 0.109(12) 0.080(10) -0.004(8) -0.024(9) 0.008(11)
C31 0.10(3) 0.116(16) 0.079(10) -0.004(10) -0.025(10) 0.007(17)
C32 0.11(3) 0.126(18) 0.086(12) -0.014(10) -0.023(11) 0.003(18)
C33 0.08(2) 0.117(16) 0.097(13) -0.015(10) -0.019(12) 0.018(16)
C34 0.11(3) 0.116(14) 0.095(12) -0.019(9) -0.019(12) 0.005(15)
C35 0.11(3) 0.110(13) 0.090(13) -0.009(10) -0.020(12) 0.004(16)
C40 0.101(11) 0.088(9) 0.074(15) -0.009(8) -0.011(10) 0.016(8)
C45 0.095(11) 0.074(12) 0.056(18) 0.000(10) -0.021(11) 0.018(9)
C44 0.092(10) 0.070(11) 0.040(14) -0.004(9) -0.032(9) 0.015(8)
C43 0.113(17) 0.070(11) 0.13(3) -0.013(10) 0.006(19) 0.012(9)
C42 0.105(16) 0.085(11) 0.10(3) -0.014(11) -0.012(16) 0.019(9)
C41 0.111(17) 0.086(10) 0.12(3) -0.014(10) -0.003(18) 0.016(9)
C50 0.064(9) 0.055(15) 0.078(10) 0.000(9) 0.010(7) 0.008(8)
C51 0.063(11) 0.06(2) 0.079(10) 0.004(11) 0.010(8) -0.001(10)
C52 0.061(10) 0.025(14) 0.068(9) -0.018(9) 0.011(7) -0.001(9)
C53 0.058(10) 0.062(19) 0.068(13) -0.008(12) 0.014(8) -0.003(10)
C54 0.064(10) 0.09(2) 0.075(13) 0.003(14) 0.012(8) -0.001(10)
C55 0.061(9) 0.09(2) 0.077(13) 0.009(14) 0.013(8) 0.004(10)
C240 0.089(13) 0.081(13) 0.063(12) 0.016(10) -0.011(10) -0.005(9)
C245 0.094(15) 0.071(15) 0.082(18) 0.016(13) -0.023(13) -0.009(12)
C244 0.101(17) 0.059(16) 0.067(17) 0.033(12) -0.015(13) -0.026(13)
C243 0.12(2) 0.070(17) 0.068(18) 0.022(15) -0.029(15) -0.011(13)
C242 0.13(2) 0.081(15) 0.069(19) 0.016(14) -0.030(15) 0.000(14)
C241 0.13(2) 0.107(17) 0.11(2) -0.019(17) -0.05(2) 0.029(16)
C246 0.086(14) 0.100(14) 0.099(12) 0.007(10) -0.009(10) -0.002(11)
C247 0.11(3) 0.13(3) 0.103(13) 0.016(13) -0.016(13) -0.03(2)
C248 0.12(3) 0.13(3) 0.110(17) 0.016(17) -0.009(14) -0.02(2)
C249 0.17(4) 0.21(4) 0.13(2) 0.03(2) -0.03(2) -0.09(4)
C250 0.14(3) 0.17(3) 0.13(2) 0.02(2) -0.024(19) -0.06(3)
C251 0.091(19) 0.11(2) 0.112(16) 0.002(14) -0.011(14) -0.005(18)
C252 0.077(12) 0.093(12) 0.081(14) 0.000(9) -0.012(10) 0.004(9)
C257 0.092(18) 0.089(15) 0.091(19) -0.002(13) 0.001(15) 0.003(12)
C256 0.085(17) 0.096(17) 0.083(19) -0.010(15) -0.011(15) 0.002(13)
C255 0.087(19) 0.097(17) 0.10(2) -0.006(14) -0.002(17) 0.004(15)
C254 0.075(19) 0.094(15) 0.10(2) -0.002(13) -0.011(15) 0.005(13)
C253 0.063(17) 0.090(12) 0.083(19) -0.005(11) -0.022(14) -0.002(10)
C551 0.069(11) 0.054(12) 0.051(14) 0.001(10) -0.004(10) 0.001(9)
C556 0.068(11) 0.061(14) 0.041(16) 0.004(12) 0.000(10) -0.001(10)
C555 0.075(13) 0.085(18) 0.07(2) 0.027(15) -0.014(13) -0.007(12)
C554 0.076(16) 0.084(18) 0.070(19) 0.025(15) 0.001(14) -0.001(12)
C553 0.075(16) 0.073(15) 0.08(2) 0.023(15) -0.001(14) 0.002(12)
C552 0.074(14) 0.056(13) 0.072(18) 0.009(12) 0.000(12) 0.001(10)

loop_
_atom_type_symbol
_atom_type_description
_atom_type_scat_dispersion_real
_atom_type_scat_dispersion_imag
_atom_type_scat_source
C C 0.0181 0.0091 'International Tables Vol C Tables 4.2.6.8 and 6.1.1.4'
H H 0.0000 0.0000 'International Tables Vol C Tables 4.2.6.8 and 6.1.1.4'
Ag Ag 0.1306 4.2820 'International Tables Vol C Tables 4.2.6.8 and 6.1.1.4'
P P 0.2955 0.4335 'International Tables Vol C Tables 4.2.6.8 and 6.1.1.4'
S S 0.3331 0.5567 'International Tables Vol C Tables 4.2.6.8 and 6.1.1.4'
N N 0.0311 0.0180 'International Tables Vol C Tables 4.2.6.8 and 6.1.1.4'
O O 0.0492 0.0322 'International Tables Vol C Tables 4.2.6.8 and 6.1.1.4'

loop_
_geom_angle_atom_site_label_1
_geom_angle_atom_site_label_2
_geom_angle_atom_site_label_3
_geom_angle
_geom_angle_site_symmetry_1
_geom_angle_site_symmetry_3
_geom_angle_publ_flag
Ag2 Ag1 Ag2 61.58(14) 5 9 y
Ag2 Ag1 Ag2 61.58(14) . 9 y
Ag2 Ag1 Ag2 61.58(14) . 5 y
Ag3 Ag1 Ag2 115.96(17) . 5 y
Ag3 Ag1 Ag2 63.46(11) . 9 y
Ag3 Ag1 Ag2 65.03(11) 9 9 y
Ag3 Ag1 Ag2 115.96(17) 9 . y
Ag3 Ag1 Ag2 65.03(11) . . y
Ag3 Ag1 Ag2 115.96(17) 5 9 y
Ag3 Ag1 Ag2 63.46(11) 5 . y
Ag3 Ag1 Ag2 65.03(11) 5 5 y
Ag3 Ag1 Ag2 63.46(11) 9 5 y
Ag3 Ag1 Ag3 116.90(7) 9 5 y
Ag3 Ag1 Ag3 116.90(7) 9 . y
Ag3 Ag1 Ag3 116.89(7) 5 . y
Ag3 Ag1 Ag4 178.09(12) . 5 y
Ag3 Ag1 Ag4 61.83(9) 5 . y
Ag3 Ag1 Ag4 64.96(9) 9 9 y
Ag3 Ag1 Ag4 64.96(9) 5 5 y
Ag3 Ag1 Ag4 64.96(9) . . y
Ag3 Ag1 Ag4 178.09(12) 5 9 y
Ag3 Ag1 Ag4 61.83(9) . 9 y
Ag3 Ag1 Ag4 178.09(12) 9 . y
Ag3 Ag1 Ag4 61.83(9) 9 5 y
Ag3 Ag1 Ag5 116.54(13) 9 9 y
Ag3 Ag1 Ag5 61.96(9) 5 9 y
Ag3 Ag1 Ag5 116.28(12) 9 5 y
Ag3 Ag1 Ag5 61.96(9) . 5 y
Ag3 Ag1 Ag5 116.28(12) . 9 y
Ag3 Ag1 Ag5 61.95(9) 9 . y
Ag3 Ag1 Ag5 116.28(12) 5 . y
Ag3 Ag1 Ag5 116.55(13) . . y
Ag3 Ag1 Ag5 116.54(13) 5 5 y
Ag4 Ag1 Ag2 65.00(10) . . y
Ag4 Ag1 Ag2 65.00(10) 5 5 y
Ag4 Ag1 Ag2 65.00(10) 9 9 y
Ag4 Ag1 Ag2 116.40(13) 9 . y
Ag4 Ag1 Ag2 116.71(13) . 9 y
Ag4 Ag1 Ag2 116.71(13) 5 . y
Ag4 Ag1 Ag2 116.40(13) 5 9 y
Ag4 Ag1 Ag2 116.71(13) 9 5 y
Ag4 Ag1 Ag2 116.40(13) . 5 y
Ag4 Ag1 Ag4 116.30(7) 9 5 y
Ag4 Ag1 Ag4 116.30(7) . 5 y
Ag4 Ag1 Ag4 116.29(7) . 9 y
Ag4 Ag1 Ag5 61.69(10) 5 . y
Ag4 Ag1 Ag5 61.69(10) 9 5 y
Ag4 Ag1 Ag5 117.05(17) 9 9 y
Ag4 Ag1 Ag5 61.69(10) . 9 y
Ag4 Ag1 Ag5 117.05(17) 5 5 y
Ag4 Ag1 Ag5 63.94(10) 5 9 y
Ag4 Ag1 Ag5 63.94(10) . 5 y
Ag4 Ag1 Ag5 63.94(10) 9 . y
Ag4 Ag1 Ag5 117.05(17) . . y
Ag5 Ag1 Ag2 116.15(9) . 5 y
Ag5 Ag1 Ag2 116.15(9) 5 9 y
Ag5 Ag1 Ag2 177.70(13) . . y
Ag5 Ag1 Ag2 116.15(9) 9 . y
Ag5 Ag1 Ag2 117.31(9) . 9 y
Ag5 Ag1 Ag2 117.31(9) 5 . y
Ag5 Ag1 Ag2 117.31(9) 9 5 y
Ag5 Ag1 Ag2 177.70(13) 9 9 y
Ag5 Ag1 Ag2 177.70(13) 5 5 y
Ag5 Ag1 Ag5 64.94(13) 9 5 y
Ag5 Ag1 Ag5 64.94(13) 5 . y
Ag5 Ag1 Ag5 64.94(13) 9 . y
Ag1 Ag2 Ag2 59.21(7) . 9 y
Ag1 Ag2 Ag2 59.21(7) . 5 y
Ag1 Ag2 Ag3 57.21(8) . . y
Ag1 Ag2 Ag3 57.98(8) . 5 y
Ag1 Ag2 Ag4 57.32(10) . . y
Ag1 Ag2 Ag21 146.35(15) . . y
Ag2 Ag2 Ag2 60.0 5 9 y
Ag2 Ag2 Ag3 60.00(12) 9 . y
Ag2 Ag2 Ag3 107.53(11) 5 . y
Ag2 Ag2 Ag3 62.27(13) 5 5 y
Ag2 Ag2 Ag3 109.31(11) 9 5 y
Ag2 Ag2 Ag4 108.03(9) 5 . y
Ag2 Ag2 Ag4 108.29(9) 9 . y
Ag2 Ag2 Ag21 93.12(10) 5 . y
Ag2 Ag2 Ag21 91.42(10) 9 . y
Ag3 Ag2 Ag3 106.03(15) 5 . y
Ag3 Ag2 Ag4 57.62(10) 5 . y
Ag3 Ag2 Ag4 59.78(10) . . y
Ag3 Ag2 Ag21 128.80(15) 5 . y
Ag3 Ag2 Ag21 124.61(14) . . y
Ag4 Ag2 Ag21 156.24(15) . . y
S2 Ag2 Ag1 159.1(3) 5 . y
S2 Ag2 Ag2 140.6(3) 5 5 y
S2 Ag2 Ag2 130.9(3) 5 9 y
S2 Ag2 Ag3 119.4(3) 5 5 y
S2 Ag2 Ag3 109.0(3) 5 . y
S2 Ag2 Ag4 102.8(3) 5 . y
S2 Ag2 Ag21 53.5(3) 5 . y
Ag1 Ag3 Ag2 58.56(12) . 9 y
Ag1 Ag3 Ag2 57.77(11) . . y
Ag1 Ag3 Ag4 57.62(9) . . y
Ag1 Ag3 Ag4 59.20(9) . 9 y
Ag1 Ag3 Ag5 59.29(12) . 5 y
Ag1 Ag3 Ag31 145.30(15) . . y
Ag2 Ag3 Ag2 57.73(14) 9 . y
Ag2 Ag3 Ag4 106.76(13) 9 . y
Ag2 Ag3 Ag31 156.88(14) . . y
Ag2 Ag3 Ag31 128.11(14) 9 . y
Ag4 Ag3 Ag2 62.37(11) 9 9 y
Ag4 Ag3 Ag2 60.15(11) . . y
Ag4 Ag3 Ag2 108.20(13) 9 . y
Ag4 Ag3 Ag4 108.03(14) 9 . y
Ag4 Ag3 Ag5 59.93(10) 9 5 y
Ag4 Ag3 Ag31 92.17(13) 9 . y
Ag4 Ag3 Ag31 124.49(13) . . y
Ag5 Ag3 Ag2 108.97(12) 5 . y
Ag5 Ag3 Ag2 109.77(13) 5 9 y
Ag5 Ag3 Ag4 60.55(10) 5 . y
Ag5 Ag3 Ag31 90.46(12) 5 . y
S3 Ag3 Ag1 159.8(3) . . y
S3 Ag3 Ag2 119.8(3) . 9 y
S3 Ag3 Ag2 103.3(3) . . y
S3 Ag3 Ag4 140.2(3) . 9 y
S3 Ag3 Ag4 108.5(3) . . y
S3 Ag3 Ag5 129.9(3) . 5 y
S3 Ag3 Ag31 53.7(3) . . y
Ag1 Ag4 Ag2 57.67(13) . . y
Ag1 Ag4 Ag3 58.97(9) . 5 y
Ag1 Ag4 Ag3 57.41(9) . . y
Ag1 Ag4 Ag5 58.18(11) . 5 y
Ag1 Ag4 Ag5 59.31(11) . 9 y
Ag1 Ag4 Ag41 146.96(13) . . y
Ag2 Ag4 Ag41 126.33(13) . . y
Ag3 Ag4 Ag2 60.01(10) 5 . y
Ag3 Ag4 Ag2 60.07(11) . . y
Ag3 Ag4 Ag3 108.17(15) 5 . y
Ag3 Ag4 Ag5 60.20(10) 5 9 y
Ag3 Ag4 Ag5 109.25(12) 5 5 y
Ag3 Ag4 Ag41 155.61(13) . . y
Ag3 Ag4 Ag41 93.18(12) 5 . y
Ag5 Ag4 Ag2 108.12(13) 9 . y
Ag5 Ag4 Ag2 106.64(12) 5 . y
Ag5 Ag4 Ag3 108.04(12) 9 . y
Ag5 Ag4 Ag3 57.73(10) 5 . y
Ag5 Ag4 Ag5 62.10(12) 9 5 y
Ag5 Ag4 Ag41 92.57(11) 9 . y
Ag5 Ag4 Ag41 126.59(13) 5 . y
S4 Ag4 Ag1 159.4(3) . . y
S4 Ag4 Ag2 108.7(3) . . y
S4 Ag4 Ag3 130.9(3) . 5 y
S4 Ag4 Ag3 103.0(3) . . y
S4 Ag4 Ag5 119.3(3) . 5 y
S4 Ag4 Ag5 140.2(3) . 9 y
S4 Ag4 Ag41 52.9(3) . . y
Ag1 Ag5 Ag3 58.75(10) . 9 y
Ag1 Ag5 Ag4 57.88(8) . 9 y
Ag1 Ag5 Ag4 59.00(8) . 5 y
Ag1 Ag5 Ag5 57.53(7) . 9 y
Ag1 Ag5 Ag5 57.53(7) . 5 y
Ag1 Ag5 Ag51 147.01(12) . 9 y
Ag3 Ag5 Ag4 61.73(10) 9 9 y
Ag3 Ag5 Ag5 107.49(9) 9 5 y
Ag3 Ag5 Ag5 107.72(9) 9 9 y
Ag3 Ag5 Ag51 95.06(11) 9 9 y
Ag4 Ag5 Ag3 59.86(10) 5 9 y
Ag4 Ag5 Ag4 108.91(15) 5 9 y
Ag4 Ag5 Ag5 108.54(10) 5 5 y
Ag4 Ag5 Ag5 106.09(10) 9 9 y
Ag4 Ag5 Ag5 60.48(11) 5 9 y
Ag4 Ag5 Ag5 57.42(11) 9 5 y
Ag4 Ag5 Ag51 91.47(11) 5 9 y
Ag4 Ag5 Ag51 130.39(12) 9 9 y
Ag5 Ag5 Ag5 60.0 9 5 y
Ag5 Ag5 Ag51 155.20(8) 5 9 y
Ag5 Ag5 Ag51 123.12(13) 9 9 y
S5 Ag5 Ag1 158.7(3) . . y
S5 Ag5 Ag3 142.1(3) . 9 y
S5 Ag5 Ag4 121.8(2) . 9 y
S5 Ag5 Ag4 129.0(3) . 5 y
S5 Ag5 Ag5 106.7(2) . 9 y
S5 Ag5 Ag5 103.1(2) . 5 y
S5 Ag5 Ag51 52.2(2) . 9 y
Ag21 Ag21 Ag2 86.87(10) 5 . y
Ag21 Ag21 Ag2 88.43(9) 9 . y
Ag21 Ag21 Ag21 60.0 5 9 y
S2 Ag21 Ag2 50.2(3) 5 . y
S2 Ag21 Ag21 131.0(3) 5 5 y
S2 Ag21 Ag21 128.1(3) 5 9 y
S22 Ag21 Ag2 113.4(3) . . y
S22 Ag21 Ag2 110.7(3) 5 . y
S22 Ag21 Ag21 51.7(3) 5 5 y
S22 Ag21 Ag21 105.6(4) . 5 y
S22 Ag21 Ag21 50.9(3) . 9 y
S22 Ag21 Ag21 106.3(4) 5 9 y
S22 Ag21 S2 112.2(5) . 5 y
S22 Ag21 S2 116.2(5) 5 5 y
S22 Ag21 S22 128.3(6) 5 . y
S2 Ag24 S3 113.7(4) 5 . y
S2 Ag24 S4 112.7(4) 5 . y
S4 Ag24 S3 111.4(4) . . y
P24 Ag24 S2 106.8(4) . 5 y
P24 Ag24 S3 104.1(4) . . y
P24 Ag24 S4 107.5(4) . . y
Ag3 Ag31 Ag41 88.12(12) . 9 y
Ag3 Ag31 Ag51 90.67(11) . . y
Ag41 Ag31 Ag51 58.36(10) 9 . y
S3 Ag31 Ag3 50.6(3) . . y
S3 Ag31 Ag41 133.2(3) . 9 y
S3 Ag31 Ag51 130.2(3) . . y
S34 Ag31 Ag3 112.3(3) . . y
S34 Ag31 Ag41 51.8(3) . 9 y
S34 Ag31 Ag51 103.8(3) . . y
S34 Ag31 S3 118.3(4) . . y
S34 Ag31 S35 125.7(4) . . y
S35 Ag31 Ag3 113.9(3) . . y
S35 Ag31 Ag41 103.3(3) . 9 y
S35 Ag31 Ag51 49.7(3) . . y
S35 Ag31 S3 112.5(4) . . y
Ag4 Ag41 Ag31 86.47(12) . 5 y
Ag51 Ag41 Ag4 88.53(11) 5 . y
Ag51 Ag41 Ag31 61.30(10) 5 5 y
S4 Ag41 Ag4 50.3(3) . . y
S4 Ag41 Ag31 125.1(3) . 5 y
S4 Ag41 Ag51 133.2(3) . 5 y
S34 Ag41 Ag4 111.5(3) 5 . y
S34 Ag41 Ag31 49.7(3) 5 5 y
S34 Ag41 Ag51 104.7(3) 5 5 y
S34 Ag41 S4 110.4(4) 5 . y
S45 Ag41 Ag4 112.9(3) 5 . y
S45 Ag41 Ag31 108.6(3) 5 5 y
S45 Ag41 Ag51 52.1(3) 5 5 y
S45 Ag41 S4 118.0(4) 5 . y
S45 Ag41 S34 128.1(4) 5 5 y
Ag31 Ag51 Ag5 83.61(11) . 5 y
Ag41 Ag51 Ag5 87.29(11) 9 5 y
Ag41 Ag51 Ag31 60.34(10) 9 . y
S5 Ag51 Ag5 50.0(2) 5 5 y
S5 Ag51 Ag31 128.5(3) 5 . y
S5 Ag51 Ag41 126.0(2) 5 9 y
S35 Ag51 Ag5 107.1(3) . 5 y
S35 Ag51 Ag31 50.6(3) . . y
S35 Ag51 Ag41 105.9(3) . 9 y
S35 Ag51 S5 116.3(4) . 5 y
S35 Ag51 S45 130.4(4) . . y
S45 Ag51 Ag5 113.5(3) . 5 y
S45 Ag51 Ag31 106.8(3) . . y
S45 Ag51 Ag41 51.1(3) . 9 y
S45 Ag51 S5 111.3(3) . 5 y
S5 Ag55 S5 109.8(2) 9 5 y
S5 Ag55 S5 109.8(2) . 9 y
S5 Ag55 S5 109.8(2) . 5 y
P55 Ag55 S5 109.2(2) . 9 y
P55 Ag55 S5 109.2(2) . . y
P55 Ag55 S5 109.2(2) . 5 y
Ag2 S2 Ag21 76.3(4) 9 9 ?
Ag2 S2 Ag24 87.2(4) 9 9 ?
Ag21 S2 Ag24 140.5(6) 9 9 ?
C20 S2 Ag2 107.2(10) . 9 ?
C20 S2 Ag21 119.5(11) . 9 ?
C20 S2 Ag24 99.5(11) . 9 ?
Ag3 S3 Ag24 87.3(4) . . ?
Ag3 S3 Ag31 75.7(3) . . ?
Ag31 S3 Ag24 141.8(5) . . ?
C30 S3 Ag3 105.3(16) . . ?
C30 S3 Ag24 100.4(17) . . ?
C30 S3 Ag31 116.8(17) . . ?
Ag4 S4 Ag24 87.3(4) . . ?
Ag4 S4 Ag41 76.7(3) . . ?
Ag41 S4 Ag24 143.0(5) . . ?
C40 S4 Ag4 104.6(11) . . ?
C40 S4 Ag24 103.1(10) . . ?
C40 S4 Ag41 113.1(10) . . ?
Ag5 S5 Ag51 77.8(3) . 9 ?
Ag5 S5 Ag55 91.7(3) . . ?
Ag51 S5 Ag55 144.8(4) 9 . ?
C50 S5 Ag5 108.3(13) . . ?
C50 S5 Ag51 119.1(12) . 9 ?
C50 S5 Ag55 96.1(12) . . ?
Ag21 S22 Ag21 77.5(4) 9 . ?
C34 S22 Ag21 111.1(17) . . ?
C34 S22 Ag21 109.2(17) . 9 ?
Ag31 S34 Ag41 78.5(3) . 9 ?
C24 S34 Ag31 106.0(10) . . ?
C24 S34 Ag41 108.6(10) . 9 ?
Ag51 S35 Ag31 79.7(3) . . ?
C44 S35 Ag31 106.4(10) . . ?
C44 S35 Ag51 107.1(9) . . ?
Ag41 S45 Ag51 76.7(3) 9 . ?
C52 S45 Ag41 109.4(11) . 9 ?
C52 S45 Ag51 106.3(12) . . ?
C240 P24 Ag24 118.1(10) . . ?
C246 P24 Ag24 112.7(11) . . ?
C246 P24 C240 101.5(14) . . ?
C246 P24 C252 104.4(15) . . ?
C252 P24 Ag24 115.8(10) . . ?
C252 P24 C240 102.5(13) . . ?
C551 P55 Ag55 114.6(8) . . ?
C551 P55 Ag55 114.6(8) 5 . ?
C551 P55 Ag55 114.6(8) 9 . ?
C551 P55 C551 103.8(10) 5 . ?
C551 P55 C551 103.8(10) 9 . ?
C551 P55 C551 103.8(10) 9 5 ?
C21 C20 S2 118.9(17) . . ?
C21 C20 C25 120.0 . . ?
C25 C20 S2 120.7(17) . . ?
C20 C21 H21 120.0 . . ?
C22 C21 C20 120.0 . . ?
C22 C21 H21 120.0 . . ?
C21 C22 H22 120.0 . . ?
C21 C22 C23 120.0 . . ?
C23 C22 H22 120.0 . . ?
C22 C23 H23 120.0 . . ?
C24 C23 C22 120.0 . . ?
C24 C23 H23 120.0 . . ?
C23 C24 S34 118.7(17) . . ?
C23 C24 C25 120.0 . . ?
C25 C24 S34 121.2(17) . . ?
C20 C25 H25 120.0 . . ?
C24 C25 C20 120.0 . . ?
C24 C25 H25 120.0 . . ?
C31 C30 S3 118(4) . . ?
C31 C30 C35 117(4) . . ?
C35 C30 S3 124(4) . . ?
C30 C31 H31 119.4 . . ?
C30 C31 C32 121(5) . . ?
C32 C31 H31 119.4 . . ?
C31 C32 H32 120.2 . . ?
C31 C32 C33 120(5) . . ?
C33 C32 H32 120.2 . . ?
C32 C33 H33 116.9 . . ?
C34 C33 C32 126(5) . . ?
C34 C33 H33 116.9 . . ?
C33 C34 S22 130(4) . . ?
C33 C34 C35 111(5) . . ?
C35 C34 S22 119(4) . . ?
C30 C35 C34 125(5) . . ?
C30 C35 H35 117.7 . . ?
C34 C35 H35 117.7 . . ?
C45 C40 S4 120.1(18) . . ?
C45 C40 C41 120.0 . . ?
C41 C40 S4 119.5(18) . . ?
C40 C45 H45 120.0 . . ?
C40 C45 C44 120.0 . . ?
C44 C45 H45 120.0 . . ?
C45 C44 S35 122.8(17) . . ?
C43 C44 S35 117.2(17) . . ?
C43 C44 C45 120.0 . . ?
C44 C43 H43 120.0 . . ?
C44 C43 C42 120.0 . . ?
C42 C43 H43 120.0 . . ?
C43 C42 H42 120.0 . . ?
C43 C42 C41 120.0 . . ?
C41 C42 H42 120.0 . . ?
C40 C41 H41 120.0 . . ?
C42 C41 C40 120.0 . . ?
C42 C41 H41 120.0 . . ?
C51 C50 S5 121(3) . . ?
C55 C50 S5 119(3) . . ?
C55 C50 C51 119(3) . . ?
C50 C51 H51 118.9 . . ?
C52 C51 C50 122(3) . . ?
C52 C51 H51 118.9 . . ?
C51 C52 S45 123(3) . . ?
C51 C52 C53 115(3) . . ?
C53 C52 S45 122(3) . . ?
C52 C53 H53 119.5 . . ?
C54 C53 C52 121(4) . . ?
C54 C53 H53 119.5 . . ?
C53 C54 H54 116.9 . . ?
C53 C54 C55 126(4) . . ?
C55 C54 H54 116.9 . . ?
C50 C55 H55 122.2 . . ?
C54 C55 C50 116(4) . . ?
C54 C55 H55 122.2 . . ?
C245 C240 P24 124.3(16) . . ?
C245 C240 C241 120.0 . . ?
C241 C240 P24 115.7(16) . . ?
C240 C245 H245 120.0 . . ?
C244 C245 C240 120.0 . . ?
C244 C245 H245 120.0 . . ?
C245 C244 H244 120.0 . . ?
C245 C244 C243 120.0 . . ?
C243 C244 H244 120.0 . . ?
C244 C243 H243 120.0 . . ?
C244 C243 C242 120.0 . . ?
C242 C243 H243 120.0 . . ?
C243 C242 H242 120.0 . . ?
C241 C242 C243 120.0 . . ?
C241 C242 H242 120.0 . . ?
C240 C241 H241 120.0 . . ?
C242 C241 C240 120.0 . . ?
C242 C241 H241 120.0 . . ?
C247 C246 P24 124(2) . . ?
C247 C246 C251 120.0 . . ?
C251 C246 P24 116(2) . . ?
C246 C247 H247 120.0 . . ?
C246 C247 C248 120.0 . . ?
C248 C247 H247 120.0 . . ?
C247 C248 H248 120.0 . . ?
C249 C248 C247 120.0 . . ?
C249 C248 H248 120.0 . . ?
C248 C249 H249 120.0 . . ?
C248 C249 C250 120.0 . . ?
C250 C249 H249 120.0 . . ?
C249 C250 H250 120.0 . . ?
C251 C250 C249 120.0 . . ?
C251 C250 H250 120.0 . . ?
C246 C251 H251 120.0 . . ?
C250 C251 C246 120.0 . . ?
C250 C251 H251 120.0 . . ?
C257 C252 P24 117.1(17) . . ?
C257 C252 C253 120.0 . . ?
C253 C252 P24 122.7(17) . . ?
C252 C257 H257 120.0 . . ?
C252 C257 C256 120.0 . . ?
C256 C257 H257 120.0 . . ?
C257 C256 H256 120.0 . . ?
C257 C256 C255 120.0 . . ?
C255 C256 H256 120.0 . . ?
C256 C255 H255 120.0 . . ?
C254 C255 C256 120.0 . . ?
C254 C255 H255 120.0 . . ?
C255 C254 H254 120.0 . . ?
C253 C254 C255 120.0 . . ?
C253 C254 H254 120.0 . . ?
C252 C253 H253 120.0 . . ?
C254 C253 C252 120.0 . . ?
C254 C253 H253 120.0 . . ?
C556 C551 P55 122.4(13) . . ?
C556 C551 C552 120.0 . . ?
C552 C551 P55 117.3(13) . . ?
C551 C556 H556 120.0 . . ?
C551 C556 C555 120.0 . . ?
C555 C556 H556 120.0 . . ?
C556 C555 H555 120.0 . . ?
C554 C555 C556 120.0 . . ?
C554 C555 H555 120.0 . . ?
C555 C554 H554 120.0 . . ?
C553 C554 C555 120.0 . . ?
C553 C554 H554 120.0 . . ?
C554 C553 H553 120.0 . . ?
C554 C553 C552 120.0 . . ?
C552 C553 H553 120.0 . . ?
C551 C552 H552 120.0 . . ?
C553 C552 C551 120.0 . . ?
C553 C552 H552 120.0 . . ?

loop_
_geom_bond_atom_site_label_1
_geom_bond_atom_site_label_2
_geom_bond_distance
_geom_bond_site_symmetry_2
_geom_bond_publ_flag
Ag1 Ag2 2.772(5) 5 y
Ag1 Ag2 2.772(5) 9 y
Ag1 Ag2 2.772(5) . y
Ag1 Ag3 2.755(3) . y
Ag1 Ag3 2.755(3) 5 y
Ag1 Ag3 2.755(3) 9 y
Ag1 Ag4 2.761(3) 9 y
Ag1 Ag4 2.761(3) 5 y
Ag1 Ag4 2.761(3) . y
Ag1 Ag5 2.770(5) 9 y
Ag1 Ag5 2.770(5) . y
Ag1 Ag5 2.770(5) 5 y
Ag2 Ag2 2.838(6) 9 y
Ag2 Ag2 2.838(6) 5 y
Ag2 Ag3 2.907(4) 5 y
Ag2 Ag3 2.971(5) . y
Ag2 Ag4 2.973(4) . y
Ag2 Ag21 3.112(4) . y
Ag2 S2 2.460(12) 5 y
Ag3 Ag2 2.907(4) 9 y
Ag3 Ag4 2.834(4) 9 y
Ag3 Ag4 2.962(4) . y
Ag3 Ag5 2.844(4) 5 y
Ag3 Ag31 3.077(5) . y
Ag3 S3 2.455(11) . y
Ag4 Ag3 2.834(4) 5 y
Ag4 Ag5 2.929(4) 5 y
Ag4 Ag5 2.836(4) 9 y
Ag4 Ag41 3.097(4) . y
Ag4 S4 2.450(11) . y
Ag5 Ag3 2.844(4) 9 y
Ag5 Ag4 2.836(4) 5 y
Ag5 Ag4 2.929(4) 9 y
Ag5 Ag5 2.975(5) 9 y
Ag5 Ag5 2.975(5) 5 y
Ag5 Ag51 3.158(4) 9 y
Ag5 S5 2.475(10) . y
Ag21 Ag21 3.089(7) 5 y
Ag21 Ag21 3.089(7) 9 y
Ag21 S2 2.574(14) 5 y
Ag21 S22 2.483(14) . y
Ag21 S22 2.455(14) 5 y
Ag24 S2 2.591(13) 5 y
Ag24 S3 2.611(13) . y
Ag24 S4 2.606(11) . y
Ag24 P24 2.491(11) . y
Ag31 Ag41 3.124(5) 9 y
Ag31 Ag51 3.154(5) . y
Ag31 S3 2.560(13) . y
Ag31 S34 2.433(12) . y
Ag31 S35 2.477(12) . y
Ag41 Ag31 3.124(5) 5 y
Ag41 Ag51 3.061(4) 5 y
Ag41 S4 2.540(12) . y
Ag41 S34 2.504(12) 5 y
Ag41 S45 2.448(11) 5 y
Ag51 Ag5 3.158(4) 5 y
Ag51 Ag41 3.061(4) 9 y
Ag51 S5 2.552(10) 5 y
Ag51 S35 2.445(12) . y
Ag51 S45 2.483(11) . y
Ag55 S5 2.600(10) 5 y
Ag55 S5 2.600(10) . y
Ag55 S5 2.600(10) 9 y
Ag55 P55 2.481(15) . y
S2 Ag2 2.459(12) 9 y
S2 Ag21 2.574(14) 9 y
S2 Ag24 2.591(13) 9 y
S2 C20 1.77(2) . ?
S3 C30 1.76(5) . ?
S4 C40 1.74(2) . ?
S5 Ag51 2.552(10) 9 y
S5 C50 1.79(4) . ?
S22 Ag21 2.455(14) 9 y
S22 C34 1.69(5) . ?
S34 Ag41 2.504(12) 9 y
S34 C24 1.79(2) . ?
S35 C44 1.80(2) . ?
S45 Ag41 2.448(11) 9 y
S45 C52 1.74(4) . ?
P24 C240 1.86(2) . ?
P24 C246 1.78(2) . ?
P24 C252 1.80(2) . ?
P55 C551 1.847(17) . ?
P55 C551 1.847(17) 9 ?
P55 C551 1.847(17) 5 ?
C20 C21 1.3900 . ?
C20 C25 1.3900 . ?
C21 H21 0.9300 . ?
C21 C22 1.3900 . ?
C22 H22 0.9300 . ?
C22 C23 1.3900 . ?
C23 H23 0.9300 . ?
C23 C24 1.3900 . ?
C24 C25 1.3900 . ?
C25 H25 0.9300 . ?
C30 C31 1.37(5) . ?
C30 C35 1.42(6) . ?
C31 H31 0.9300 . ?
C31 C32 1.38(5) . ?
C32 H32 0.9300 . ?
C32 C33 1.39(6) . ?
C33 H33 0.9300 . ?
C33 C34 1.35(6) . ?
C34 C35 1.47(6) . ?
C35 H35 0.9300 . ?
C40 C45 1.3900 . ?
C40 C41 1.3900 . ?
C45 H45 0.9300 . ?
C45 C44 1.3900 . ?
C44 C43 1.3900 . ?
C43 H43 0.9300 . ?
C43 C42 1.3900 . ?
C42 H42 0.9300 . ?
C42 C41 1.3900 . ?
C41 H41 0.9300 . ?
C50 C51 1.43(5) . ?
C50 C55 1.41(5) . ?
C51 H51 0.9300 . ?
C51 C52 1.38(4) . ?
C52 C53 1.42(4) . ?
C53 H53 0.9300 . ?
C53 C54 1.32(5) . ?
C54 H54 0.9300 . ?
C54 C55 1.35(5) . ?
C55 H55 0.9300 . ?
C240 C245 1.3900 . ?
C240 C241 1.3900 . ?
C245 H245 0.9300 . ?
C245 C244 1.3900 . ?
C244 H244 0.9300 . ?
C244 C243 1.3900 . ?
C243 H243 0.9300 . ?
C243 C242 1.3900 . ?
C242 H242 0.9300 . ?
C242 C241 1.3900 . ?
C241 H241 0.9300 . ?
C246 C247 1.3900 . ?
C246 C251 1.3900 . ?
C247 H247 0.9300 . ?
C247 C248 1.3900 . ?
C248 H248 0.9300 . ?
C248 C249 1.3900 . ?
C249 H249 0.9300 . ?
C249 C250 1.3900 . ?
C250 H250 0.9300 . ?
C250 C251 1.3900 . ?
C251 H251 0.9300 . ?
C252 C257 1.3900 . ?
C252 C253 1.3900 . ?
C257 H257 0.9300 . ?
C257 C256 1.3900 . ?
C256 H256 0.9300 . ?
C256 C255 1.3900 . ?
C255 H255 0.9300 . ?
C255 C254 1.3900 . ?
C254 H254 0.9300 . ?
C254 C253 1.3900 . ?
C253 H253 0.9300 . ?
C551 C556 1.3900 . ?
C551 C552 1.3900 . ?
C556 H556 0.9300 . ?
C556 C555 1.3900 . ?
C555 H555 0.9300 . ?
C555 C554 1.3900 . ?
C554 H554 0.9300 . ?
C554 C553 1.3900 . ?
C553 H553 0.9300 . ?
C553 C552 1.3900 . ?
C552 H552 0.9300 . ?

loop_
_geom_torsion_atom_site_label_1
_geom_torsion_atom_site_label_2
_geom_torsion_atom_site_label_3
_geom_torsion_atom_site_label_4
_geom_torsion
_geom_torsion_site_symmetry_1
Ag2 S2 C20 C21 -152.4(11) 9
Ag2 S2 C20 C25 34.9(17) 9
Ag3 S3 C30 C31 -149(3) .
Ag3 S3 C30 C35 41(4) .
Ag4 S4 C40 C45 42.9(15) .
Ag4 S4 C40 C41 -144.6(12) .
Ag5 S5 C50 C51 31(3) .
Ag5 S5 C50 C55 -153(3) .
Ag21 S2 C20 C21 -68.6(15) 9
Ag21 S2 C20 C25 118.7(13) 9
Ag21 S22 C34 C33 -150(4) .
Ag21 S22 C34 C33 126(4) 9
Ag21 S22 C34 C35 -57(4) 9
Ag21 S22 C34 C35 27(4) .
Ag24 S2 C20 C21 117.6(12) 9
Ag24 S2 C20 C25 -55.1(15) 9
Ag24 S3 C30 C31 121(4) .
Ag24 S3 C30 C35 -49(4) .
Ag24 S4 C40 C45 -47.7(15) .
Ag24 S4 C40 C41 124.7(12) .
Ag24 P24 C240 C245 155.7(12) .
Ag24 P24 C240 C241 -25.1(16) .
Ag24 P24 C246 C247 134.8(16) .
Ag24 P24 C246 C251 -43.7(19) .
Ag24 P24 C252 C257 -46.8(15) .
Ag24 P24 C252 C253 137.3(13) .
Ag31 S3 C30 C31 -68(4) .
Ag31 S3 C30 C35 122(4) .
Ag31 S34 C24 C23 128.6(12) .
Ag31 S34 C24 C25 -55.4(15) .
Ag31 S35 C44 C45 22.2(16) .
Ag31 S35 C44 C43 -157.4(11) .
Ag41 S4 C40 C45 124.4(12) .
Ag41 S4 C40 C41 -63.1(15) .
Ag41 S34 C24 C23 -148.4(11) 9
Ag41 S34 C24 C25 27.6(16) 9
Ag41 S45 C52 C51 -50(3) 9
Ag41 S45 C52 C53 136(2) 9
Ag51 S5 C50 C51 117(3) 9
Ag51 S5 C50 C55 -67(3) 9
Ag51 S35 C44 C45 -61.8(16) .
Ag51 S35 C44 C43 118.6(11) .
Ag51 S45 C52 C51 31(3) .
Ag51 S45 C52 C53 -142(2) .
Ag55 S5 C50 C51 -63(3) .
Ag55 S5 C50 C55 113(3) .
Ag55 P55 C551 C556 148.4(11) .
Ag55 P55 C551 C552 -37.1(12) .
S2 C20 C21 C22 -173(2) .
S2 C20 C25 C24 173(2) .
S3 C30 C31 C32 -173(4) .
S3 C30 C35 C34 170(4) .
S4 C40 C45 C44 172(2) .
S4 C40 C41 C42 -172(2) .
S5 C50 C51 C52 175(3) .
S5 C50 C55 C54 -175(3) .
S22 C34 C35 C30 -180(4) .
S34 C24 C25 C20 -175.9(19) .
S35 C44 C43 C42 179.6(17) .
S45 C52 C53 C54 -180(3) .
P24 C240 C245 C244 179(2) .
P24 C240 C241 C242 -179.2(19) .
P24 C246 C247 C248 -179(3) .
P24 C246 C251 C250 179(2) .
P24 C252 C257 C256 -176.1(18) .
P24 C252 C253 C254 176(2) .
P55 C551 C556 C555 174.4(17) .
P55 C551 C552 C553 -174.7(16) .
C20 C21 C22 C23 0.0 .
C21 C20 C25 C24 0.0 .
C21 C22 C23 C24 0.0 .
C22 C23 C24 S34 176.0(18) .
C22 C23 C24 C25 0.0 .
C23 C24 C25 C20 0.0 .
C25 C20 C21 C22 0.0 .
C30 C31 C32 C33 6(7) .
C31 C30 C35 C34 1(7) .
C31 C32 C33 C34 -8(8) .
C32 C33 C34 S22 -177(4) .
C32 C33 C34 C35 6(7) .
C33 C34 C35 C30 -2(7) .
C35 C30 C31 C32 -2(7) .
C40 C45 C44 S35 -179.6(18) .
C40 C45 C44 C43 0.0 .
C45 C40 C41 C42 0.0 .
C45 C44 C43 C42 0.0 .
C44 C43 C42 C41 0.0 .
C43 C42 C41 C40 0.0 .
C41 C40 C45 C44 0.0 .
C50 C51 C52 S45 -176(3) .
C50 C51 C52 C53 -2(5) .
C51 C50 C55 C54 1(5) .
C51 C52 C53 C54 7(5) .
C52 C53 C54 C55 -7(6) .
C53 C54 C55 C50 3(6) .
C55 C50 C51 C52 -1(5) .
C240 P24 C246 C247 8(2) .
C240 P24 C246 C251 -171.0(17) .
C240 P24 C252 C257 83.2(15) .
C240 P24 C252 C253 -92.7(17) .
C240 C245 C244 C243 0.0 .
C245 C240 C241 C242 0.0 .
C245 C244 C243 C242 0.0 .
C244 C243 C242 C241 0.0 .
C243 C242 C241 C240 0.0 .
C241 C240 C245 C244 0.0 .
C246 P24 C240 C245 -80.6(19) .
C246 P24 C240 C241 98.6(16) .
C246 P24 C252 C257 -171.3(15) .
C246 P24 C252 C253 13(2) .
C246 C247 C248 C249 0.0 .
C247 C246 C251 C250 0.0 .
C247 C248 C249 C250 0.0 .
C248 C249 C250 C251 0.0 .
C249 C250 C251 C246 0.0 .
C251 C246 C247 C248 0.0 .
C252 P24 C240 C245 27(2) .
C252 P24 C240 C241 -153.7(15) .
C252 P24 C246 C247 -98.7(19) .
C252 P24 C246 C251 82.8(19) .
C252 C257 C256 C255 0.0 .
C257 C252 C253 C254 0.0 .
C257 C256 C255 C254 0.0 .
C256 C255 C254 C253 0.0 .
C255 C254 C253 C252 0.0 .
C253 C252 C257 C256 0.0 .
C551 P55 C551 C556 22.5(16) 5
C551 P55 C551 C556 -85.8(11) 9
C551 P55 C551 C552 88.8(17) 9
C551 P55 C551 C552 -162.9(13) 5
C551 C556 C555 C554 0.0 .
C556 C551 C552 C553 0.0 .
C556 C555 C554 C553 0.0 .
C555 C554 C553 C552 0.0 .
C554 C553 C552 C551 0.0 .
C552 C551 C556 C555 0.0 .
